data_1520602
loop_
_publ_author_name
'Chandra Mondal, Kartik'
'Roy, Sudipta'
'Dittrich, Birger'
'Maity, Bholanath'
'Dutta, Sayan'
'Koley, Debasis'
'Vasa, Suresh Kumar'
'Linser, Rasmus'
'Dechert, Sebastian'
'Roesky, Herbert W.'

_publ_section_title
;
 A soluble molecular variant of the semiconducting silicondiselenide
;
_journal_issue 9
_journal_name_full 'Chem. Sci.'
_journal_page_first 5230
_journal_paper_doi 10.1039/C5SC01516B
_journal_volume 6
_journal_year 2015
_chemical_formula_moiety 'C20 H31 N Se2 Si, (C4 H8 O)'
_chemical_formula_sum 'C24 H39 N O Se2 Si'
_chemical_formula_weight 543.57
_chemical_name_systematic 'carbene stabilized silicondislenide'
_chemical_properties_physical 'Air-sensitive, Moisture-sensitive'
_space_group_crystal_system monoclinic
_space_group_IT_number 14
_space_group_name_Hall '-P 2yn'
_space_group_name_H-M_alt 'P 1 21/n 1'
_symmetry_space_group_name_Hall '-P 2yn'
_symmetry_space_group_name_H-M 'P 1 21/n 1'
_atom_sites_solution_hydrogens geom
_audit_creation_method SHELXL-2014/6
_audit_update_record
;
2015-04-18 deposited with the CCDC.
2015-06-18 downloaded from the CCDC.
;
_cell_angle_alpha 90
_cell_angle_beta 109.567(2)
_cell_angle_gamma 90
_cell_formula_units_Z 4
_cell_length_a 14.6952(6)
_cell_length_b 10.0800(4)
_cell_length_c 17.7472(7)
_cell_measurement_temperature 100(2)
_cell_volume 2477.04(17)
_computing_structure_refinement 'SHELXL-2014/6 (Sheldrick, 2014)'
_diffrn_ambient_temperature 100(2)
_diffrn_measured_fraction_theta_full 0.979
_diffrn_measured_fraction_theta_max 0.980
_diffrn_measurement_device_type 'Bruker Photon 100'
_diffrn_measurement_method '\w and \f scans'
_diffrn_radiation_type CuK\a
_diffrn_radiation_wavelength 1.54178
_diffrn_reflns_av_R_equivalents 0.0619
_diffrn_reflns_av_unetI/netI 0.0457
_diffrn_reflns_laue_measured_fraction_full 0.979
_diffrn_reflns_laue_measured_fraction_max 0.980
_diffrn_reflns_limit_h_max 17
_diffrn_reflns_limit_h_min -17
_diffrn_reflns_limit_k_max 12
_diffrn_reflns_limit_k_min -12
_diffrn_reflns_limit_l_max 21
_diffrn_reflns_limit_l_min -21
_diffrn_reflns_number 22159
_diffrn_reflns_point_group_measured_fraction_full 0.979
_diffrn_reflns_point_group_measured_fraction_max 0.980
_diffrn_reflns_theta_full 67.679
_diffrn_reflns_theta_max 70.093
_diffrn_reflns_theta_min 3.394
_diffrn_source 'Incoatec Microfocus source with mirror optics'
_exptl_absorpt_coefficient_mu 4.300
_exptl_absorpt_correction_T_max 0.4684
_exptl_absorpt_correction_T_min 0.3765
_exptl_absorpt_correction_type empirical
_exptl_absorpt_process_details
;
SADABS version 2015/1, multi-scan. (G. M. Sheldrick, 2015)
;
_exptl_crystal_colour orange
_exptl_crystal_density_diffrn 1.458
_exptl_crystal_description block
_exptl_crystal_F_000 1120
_exptl_crystal_recrystallization_method 'Re-crystallisation from solvent: THF'
_exptl_crystal_size_max 0.09
_exptl_crystal_size_mid 0.08
_exptl_crystal_size_min 0.06
_refine_diff_density_max 1.006
_refine_diff_density_min -0.419
_refine_diff_density_rms 0.089
_refine_ls_extinction_method none
_refine_ls_goodness_of_fit_ref 1.018
_refine_ls_hydrogen_treatment constr
_refine_ls_matrix_type full
_refine_ls_number_parameters 301
_refine_ls_number_reflns 4611
_refine_ls_number_restraints 264
_refine_ls_restrained_S_all 1.009
_refine_ls_R_factor_all 0.0556
_refine_ls_R_factor_gt 0.0393
_refine_ls_shift/su_max 0.001
_refine_ls_shift/su_mean 0.000
_refine_ls_structure_factor_coef Fsqd
_refine_ls_weighting_details 'w=1/[\s^2^(Fo^2^)+(0.0464P)^2^+3.1905P] where P=(Fo^2^+2Fc^2^)/3'
_refine_ls_weighting_scheme calc
_refine_ls_wR_factor_gt 0.0922
_refine_ls_wR_factor_ref 0.1002
_reflns_Friedel_coverage 0.000
_reflns_number_gt 3674
_reflns_number_total 4611
_reflns_threshold_expression 'I > 2\s(I)'
_cod_data_source_file c5sc01516b2.cif
_cod_data_source_block km343
_cod_depositor_comments 'Adding full bibliography for 1520598--1520602.cif.'
_cod_original_cell_volume 2477.03(17)
_cod_database_code 1520602
_shelx_space_group_comment
;
The symmetry employed for this shelxl refinement is uniquely defined
by the following loop, which should always be used as a source of
symmetry information in preference to the above space-group names.
They are only intended as comments.
;
_shelxl_version_number 2014/6

loop_
_space_group_symop_operation_xyz
'x, y, z'
'-x+1/2, y+1/2, -z+1/2'
'-x, -y, -z'
'x-1/2, -y-1/2, z-1/2'

loop_
_atom_site_label
_atom_site_type_symbol
_atom_site_fract_x
_atom_site_fract_y
_atom_site_fract_z
_atom_site_U_iso_or_equiv
_atom_site_adp_type
_atom_site_occupancy
_atom_site_site_symmetry_order
_atom_site_calc_flag
_atom_site_refinement_flags_posn
_atom_site_refinement_flags_adp
_atom_site_refinement_flags_occupancy
_atom_site_disorder_assembly
_atom_site_disorder_group
Se1 Se 0.37973(3) 0.48848(4) -0.01157(2) 0.02407(11) Uani 1 1 d . U . . .
Se2 Se 0.55832(3) 0.34421(4) 0.18273(2) 0.02800(12) Uani 1 1 d . U . . .
Si1 Si 0.52444(7) 0.49314(9) 0.09065(5) 0.0205(2) Uani 1 1 d . U . . .
N1 N 0.4761(2) 0.7026(3) 0.18381(17) 0.0236(6) Uani 1 1 d . U . . .
C1 C 0.5414(3) 0.6471(3) 0.1588(2) 0.0220(7) Uani 1 1 d . U . . .
C2 C 0.6409(3) 0.7048(4) 0.2038(2) 0.0297(8) Uani 1 1 d . U . . .
C4 C 0.5198(3) 0.7836(4) 0.2612(2) 0.0333(9) Uani 1 1 d . U . . .
C5 C 0.6672(3) 0.7999(4) 0.1478(3) 0.0398(10) Uani 1 1 d . U . . .
H5A H 0.6705 0.7512 0.1010 0.060 Uiso 1 1 calc R U . . .
H5B H 0.7301 0.8404 0.1759 0.060 Uiso 1 1 calc R U . . .
H5C H 0.6180 0.8695 0.1305 0.060 Uiso 1 1 calc R U . . .
C6 C 0.7233(3) 0.6047(5) 0.2332(3) 0.0511(13) Uani 1 1 d . U . . .
H6A H 0.7310 0.5579 0.1873 0.077 Uiso 1 1 calc R U . . .
H6B H 0.7084 0.5406 0.2689 0.077 Uiso 1 1 calc R U . . .
H6C H 0.7833 0.6514 0.2622 0.077 Uiso 1 1 calc R U . . .
C9 C 0.3717(3) 0.7004(4) 0.1418(2) 0.0232(7) Uani 1 1 d . U . . .
C10 C 0.3120(3) 0.6048(4) 0.1593(2) 0.0270(8) Uani 1 1 d . U . . .
C11 C 0.2128(3) 0.6123(4) 0.1170(3) 0.0335(9) Uani 1 1 d . U . . .
H11 H 0.1707 0.5499 0.1284 0.040 Uiso 1 1 calc R U . . .
C12 C 0.1743(3) 0.7074(4) 0.0594(3) 0.0347(9) Uani 1 1 d . U . . .
H12 H 0.1069 0.7096 0.0310 0.042 Uiso 1 1 calc R U . . .
C13 C 0.2351(3) 0.7997(4) 0.0433(2) 0.0286(8) Uani 1 1 d . U . . .
H13 H 0.2083 0.8655 0.0038 0.034 Uiso 1 1 calc R U . . .
C14 C 0.3338(3) 0.7990(4) 0.0833(2) 0.0236(7) Uani 1 1 d . U . . .
C15 C 0.3462(3) 0.4914(4) 0.2191(2) 0.0318(8) Uani 1 1 d . U . . .
H15 H 0.4183 0.4938 0.2419 0.038 Uiso 1 1 calc R U . . .
C16 C 0.3053(4) 0.5055(5) 0.2873(3) 0.0420(10) Uani 1 1 d . U . . .
H16A H 0.2346 0.5040 0.2655 0.063 Uiso 1 1 calc R U . . .
H16B H 0.3269 0.5897 0.3151 0.063 Uiso 1 1 calc R U . . .
H16C H 0.3283 0.4318 0.3249 0.063 Uiso 1 1 calc R U . . .
C17 C 0.3153(3) 0.3573(4) 0.1783(3) 0.0386(10) Uani 1 1 d . U . . .
H17A H 0.2446 0.3512 0.1590 0.058 Uiso 1 1 calc R U . . .
H17B H 0.3423 0.2859 0.2168 0.058 Uiso 1 1 calc R U . . .
H17C H 0.3390 0.3488 0.1332 0.058 Uiso 1 1 calc R U . . .
C18 C 0.3940(3) 0.9024(4) 0.0588(2) 0.0288(8) Uani 1 1 d . U . . .
H18 H 0.4614 0.8982 0.0976 0.035 Uiso 1 1 calc R U . . .
C19 C 0.3557(3) 1.0440(4) 0.0603(3) 0.0360(9) Uani 1 1 d . U . . .
H19A H 0.4026 1.1081 0.0537 0.054 Uiso 1 1 calc R U . . .
H19B H 0.3460 1.0596 0.1116 0.054 Uiso 1 1 calc R U . . .
H19C H 0.2942 1.0546 0.0167 0.054 Uiso 1 1 calc R U . . .
C20 C 0.3975(4) 0.8706(4) -0.0242(3) 0.0420(11) Uani 1 1 d . U . . .
H20A H 0.3316 0.8679 -0.0627 0.063 Uiso 1 1 calc R U . . .
H20B H 0.4285 0.7842 -0.0231 0.063 Uiso 1 1 calc R U . . .
H20C H 0.4346 0.9392 -0.0402 0.063 Uiso 1 1 calc R U . . .
C3A C 0.6294(5) 0.7559(9) 0.2805(4) 0.0296(16) Uani 0.604(9) 1 d . U P A 1
H3A H 0.6672 0.8382 0.2982 0.036 Uiso 0.604(9) 1 calc R U P A 1
H3B H 0.6521 0.6888 0.3235 0.036 Uiso 0.604(9) 1 calc R U P A 1
C7A C 0.4989(6) 0.9398(7) 0.2434(4) 0.0367(19) Uani 0.604(9) 1 d . U P A 1
H7AA H 0.5339 0.9713 0.2085 0.055 Uiso 0.604(9) 1 calc R U P A 1
H7AB H 0.5207 0.9891 0.2939 0.055 Uiso 0.604(9) 1 calc R U P A 1
H7AC H 0.4295 0.9538 0.2170 0.055 Uiso 0.604(9) 1 calc R U P A 1
C8A C 0.4805(6) 0.7470(8) 0.3227(4) 0.0389(19) Uani 0.604(9) 1 d . U P A 1
H8A1 H 0.4894 0.6516 0.3332 0.058 Uiso 0.604(9) 1 calc R U P A 1
H8A2 H 0.4115 0.7683 0.3050 0.058 Uiso 0.604(9) 1 calc R U P A 1
H8A3 H 0.5141 0.7963 0.3718 0.058 Uiso 0.604(9) 1 calc R U P A 1
C3B C 0.6124(9) 0.8125(13) 0.2581(8) 0.034(3) Uani 0.396(9) 1 d . U P A 2
H3B1 H 0.6603 0.8113 0.3128 0.041 Uiso 0.396(9) 1 calc R U P A 2
H3B2 H 0.6125 0.9022 0.2354 0.041 Uiso 0.396(9) 1 calc R U P A 2
C7B C 0.4520(9) 0.8843(11) 0.2705(7) 0.041(3) Uani 0.396(9) 1 d . U P A 2
H7BA H 0.4342 0.9442 0.2244 0.061 Uiso 0.396(9) 1 calc R U P A 2
H7BB H 0.4828 0.9352 0.3195 0.061 Uiso 0.396(9) 1 calc R U P A 2
H7BC H 0.3940 0.8405 0.2739 0.061 Uiso 0.396(9) 1 calc R U P A 2
C8B C 0.5327(10) 0.6734(12) 0.3327(6) 0.041(3) Uani 0.396(9) 1 d . U P A 2
H8B1 H 0.5712 0.5986 0.3250 0.062 Uiso 0.396(9) 1 calc R U P A 2
H8B2 H 0.4690 0.6416 0.3309 0.062 Uiso 0.396(9) 1 calc R U P A 2
H8B3 H 0.5656 0.7147 0.3848 0.062 Uiso 0.396(9) 1 calc R U P A 2
O5T_1 O 0.5720(3) 0.1949(5) 0.5170(2) 0.0723(12) Uani 1 1 d . U . . .
C1T_1 C 0.5871(6) 0.3267(8) 0.5003(4) 0.095(2) Uani 1 1 d . U . . .
H1TA_1 H 0.6518 0.3552 0.5355 0.114 Uiso 1 1 calc R U . . .
H1TB_1 H 0.5385 0.3835 0.5119 0.114 Uiso 1 1 calc R U . . .
C2T_1 C 0.5801(5) 0.3442(6) 0.4173(4) 0.0673(15) Uani 1 1 d . U . . .
H2TA_1 H 0.6404 0.3826 0.4135 0.081 Uiso 1 1 calc R U . . .
H2TB_1 H 0.5255 0.4033 0.3891 0.081 Uiso 1 1 calc R U . . .
C3T_1 C 0.5640(7) 0.2090(7) 0.3831(4) 0.086(2) Uani 1 1 d . U . . .
H3TA_1 H 0.6078 0.1904 0.3524 0.103 Uiso 1 1 calc R U . . .
H3TB_1 H 0.4964 0.1978 0.3474 0.103 Uiso 1 1 calc R U . . .
C4T_1 C 0.5858(5) 0.1194(7) 0.4547(4) 0.0747(19) Uani 1 1 d . U . . .
H4TA_1 H 0.5420 0.0418 0.4422 0.090 Uiso 1 1 calc R U . . .
H4TB_1 H 0.6533 0.0871 0.4705 0.090 Uiso 1 1 calc R U . . .

loop_
_atom_site_aniso_label
_atom_site_aniso_U_11
_atom_site_aniso_U_22
_atom_site_aniso_U_33
_atom_site_aniso_U_23
_atom_site_aniso_U_13
_atom_site_aniso_U_12
Se1 0.01817(18) 0.0310(2) 0.02287(18) -0.00225(15) 0.00659(15) -0.00284(15)
Se2 0.0294(2) 0.0255(2) 0.0291(2) 0.00666(16) 0.00982(16) 0.00359(16)
Si1 0.0199(4) 0.0207(5) 0.0206(4) 0.0001(3) 0.0063(4) -0.0004(3)
N1 0.0241(14) 0.0258(15) 0.0199(13) -0.0034(11) 0.0061(12) 0.0000(11)
C1 0.0227(16) 0.0176(16) 0.0248(16) 0.0044(13) 0.0068(13) 0.0017(13)
C2 0.0246(18) 0.0331(19) 0.0281(17) -0.0045(15) 0.0044(15) -0.0071(15)
C4 0.035(2) 0.037(2) 0.0240(17) -0.0108(15) 0.0048(15) -0.0006(15)
C5 0.030(2) 0.037(2) 0.046(2) 0.0074(19) 0.0036(19) -0.0090(17)
C6 0.025(2) 0.046(3) 0.065(3) 0.014(2) -0.007(2) -0.0080(18)
C9 0.0223(16) 0.0269(17) 0.0216(15) -0.0040(13) 0.0088(13) 0.0016(13)
C10 0.0281(18) 0.0317(18) 0.0255(17) -0.0022(14) 0.0146(15) 0.0009(14)
C11 0.0271(18) 0.037(2) 0.040(2) 0.0023(17) 0.0172(17) -0.0003(15)
C12 0.0240(18) 0.042(2) 0.038(2) -0.0017(17) 0.0098(17) 0.0003(16)
C13 0.0273(18) 0.0296(19) 0.0295(18) -0.0004(15) 0.0102(15) 0.0067(14)
C14 0.0257(17) 0.0223(16) 0.0247(16) -0.0030(13) 0.0112(14) 0.0040(13)
C15 0.034(2) 0.032(2) 0.0343(19) 0.0052(15) 0.0177(17) 0.0004(16)
C16 0.048(3) 0.047(3) 0.039(2) 0.0074(19) 0.026(2) 0.002(2)
C17 0.035(2) 0.031(2) 0.053(3) 0.0016(18) 0.018(2) -0.0052(17)
C18 0.0292(18) 0.0224(17) 0.037(2) 0.0001(14) 0.0135(17) 0.0017(14)
C19 0.040(2) 0.0209(19) 0.050(2) 0.0021(16) 0.019(2) 0.0047(16)
C20 0.058(3) 0.033(2) 0.047(2) 0.0046(18) 0.035(2) 0.003(2)
C3A 0.032(3) 0.031(4) 0.020(3) -0.003(3) 0.001(3) -0.003(3)
C7A 0.046(4) 0.030(3) 0.034(3) -0.006(3) 0.014(3) -0.004(3)
C8A 0.047(4) 0.044(4) 0.027(3) -0.008(3) 0.013(3) -0.003(4)
C3B 0.030(4) 0.030(6) 0.036(6) -0.008(5) 0.003(4) -0.001(4)
C7B 0.045(5) 0.035(5) 0.045(6) -0.011(4) 0.018(5) -0.003(4)
C8B 0.059(8) 0.041(6) 0.020(4) -0.007(4) 0.009(4) -0.001(5)
O5T_1 0.048(2) 0.116(3) 0.051(2) 0.007(2) 0.0151(19) -0.004(2)
C1T_1 0.104(6) 0.120(5) 0.068(4) -0.025(3) 0.037(4) -0.063(4)
C2T_1 0.069(4) 0.070(4) 0.061(3) 0.002(3) 0.019(3) -0.005(3)
C3T_1 0.129(7) 0.078(4) 0.066(4) 0.009(3) 0.052(4) 0.003(4)
C4T_1 0.091(5) 0.077(4) 0.073(3) 0.021(3) 0.049(4) 0.028(3)

loop_
_atom_type_symbol
_atom_type_description
_atom_type_scat_dispersion_real
_atom_type_scat_dispersion_imag
_atom_type_scat_source
C C 0.0181 0.0091 'International Tables Vol C Tables 4.2.6.8 and 6.1.1.4'
H H 0.0000 0.0000 'International Tables Vol C Tables 4.2.6.8 and 6.1.1.4'
N N 0.0311 0.0180 'International Tables Vol C Tables 4.2.6.8 and 6.1.1.4'
Si Si 0.2541 0.3302 'International Tables Vol C Tables 4.2.6.8 and 6.1.1.4'
Se Se -0.7943 1.1372 'International Tables Vol C Tables 4.2.6.8 and 6.1.1.4'
O O 0.0492 0.0322 'International Tables Vol C Tables 4.2.6.8 and 6.1.1.4'

loop_
_geom_angle_atom_site_label_1
_geom_angle_atom_site_label_2
_geom_angle_atom_site_label_3
_geom_angle
_geom_angle_site_symmetry_3
Si1 Se1 Si1 83.45(4) 3_665
C1 Si1 Se2 97.86(11) .
C1 Si1 Se1 113.81(11) .
Se2 Si1 Se1 120.35(4) .
C1 Si1 Se1 109.85(11) 3_665
Se2 Si1 Se1 119.05(4) 3_665
Se1 Si1 Se1 96.55(4) 3_665
C1 N1 C9 125.6(3) .
C1 N1 C4 113.2(3) .
C9 N1 C4 121.0(3) .
N1 C1 C2 110.0(3) .
N1 C1 Si1 126.9(3) .
C2 C1 Si1 122.3(3) .
C3A C2 C5 120.1(5) .
C3A C2 C6 103.4(5) .
C5 C2 C6 107.1(4) .
C3A C2 C1 102.9(4) .
C5 C2 C1 107.8(3) .
C6 C2 C1 116.0(3) .
C5 C2 C3B 98.1(6) .
C6 C2 C3B 125.5(6) .
C1 C2 C3B 100.1(5) .
C3B C4 C7B 124.1(8) .
C3B C4 N1 101.3(5) .
C8A C4 N1 112.7(4) .
C7B C4 N1 111.7(5) .
C8A C4 C3A 115.7(5) .
N1 C4 C3A 101.1(4) .
C8A C4 C7A 107.4(5) .
N1 C4 C7A 110.3(4) .
C3A C4 C7A 109.5(5) .
C3B C4 C8B 107.8(8) .
C7B C4 C8B 106.6(7) .
N1 C4 C8B 103.6(5) .
C2 C5 H5A 109.5 .
C2 C5 H5B 109.5 .
H5A C5 H5B 109.5 .
C2 C5 H5C 109.5 .
H5A C5 H5C 109.5 .
H5B C5 H5C 109.5 .
C2 C6 H6A 109.5 .
C2 C6 H6B 109.5 .
H6A C6 H6B 109.5 .
C2 C6 H6C 109.5 .
H6A C6 H6C 109.5 .
H6B C6 H6C 109.5 .
C10 C9 C14 121.6(3) .
C10 C9 N1 121.5(3) .
C14 C9 N1 116.9(3) .
C11 C10 C9 117.3(4) .
C11 C10 C15 117.0(4) .
C9 C10 C15 125.7(4) .
C12 C11 C10 122.0(4) .
C12 C11 H11 119.0 .
C10 C11 H11 119.0 .
C11 C12 C13 119.3(4) .
C11 C12 H12 120.4 .
C13 C12 H12 120.4 .
C12 C13 C14 121.9(4) .
C12 C13 H13 119.1 .
C14 C13 H13 119.1 .
C13 C14 C9 117.9(4) .
C13 C14 C18 117.3(3) .
C9 C14 C18 124.7(3) .
C10 C15 C16 110.8(3) .
C10 C15 C17 110.9(3) .
C16 C15 C17 108.9(4) .
C10 C15 H15 108.7 .
C16 C15 H15 108.7 .
C17 C15 H15 108.7 .
C15 C16 H16A 109.5 .
C15 C16 H16B 109.5 .
H16A C16 H16B 109.5 .
C15 C16 H16C 109.5 .
H16A C16 H16C 109.5 .
H16B C16 H16C 109.5 .
C15 C17 H17A 109.5 .
C15 C17 H17B 109.5 .
H17A C17 H17B 109.5 .
C15 C17 H17C 109.5 .
H17A C17 H17C 109.5 .
H17B C17 H17C 109.5 .
C14 C18 C20 110.0(3) .
C14 C18 C19 112.3(3) .
C20 C18 C19 110.1(3) .
C14 C18 H18 108.1 .
C20 C18 H18 108.1 .
C19 C18 H18 108.1 .
C18 C19 H19A 109.5 .
C18 C19 H19B 109.5 .
H19A C19 H19B 109.5 .
C18 C19 H19C 109.5 .
H19A C19 H19C 109.5 .
H19B C19 H19C 109.5 .
C18 C20 H20A 109.5 .
C18 C20 H20B 109.5 .
H20A C20 H20B 109.5 .
C18 C20 H20C 109.5 .
H20A C20 H20C 109.5 .
H20B C20 H20C 109.5 .
C2 C3A C4 106.4(5) .
C2 C3A H3A 110.5 .
C4 C3A H3A 110.5 .
C2 C3A H3B 110.5 .
C4 C3A H3B 110.5 .
H3A C3A H3B 108.6 .
C4 C7A H7AA 109.5 .
C4 C7A H7AB 109.5 .
H7AA C7A H7AB 109.5 .
C4 C7A H7AC 109.5 .
H7AA C7A H7AC 109.5 .
H7AB C7A H7AC 109.5 .
C4 C8A H8A1 109.5 .
C4 C8A H8A2 109.5 .
H8A1 C8A H8A2 109.5 .
C4 C8A H8A3 109.5 .
H8A1 C8A H8A3 109.5 .
H8A2 C8A H8A3 109.5 .
C4 C3B C2 109.5(8) .
C4 C3B H3B1 109.8 .
C2 C3B H3B1 109.8 .
C4 C3B H3B2 109.8 .
C2 C3B H3B2 109.8 .
H3B1 C3B H3B2 108.2 .
C4 C7B H7BA 109.5 .
C4 C7B H7BB 109.5 .
H7BA C7B H7BB 109.5 .
C4 C7B H7BC 109.5 .
H7BA C7B H7BC 109.5 .
H7BB C7B H7BC 109.5 .
C4 C8B H8B1 109.5 .
C4 C8B H8B2 109.5 .
H8B1 C8B H8B2 109.5 .
C4 C8B H8B3 109.5 .
H8B1 C8B H8B3 109.5 .
H8B2 C8B H8B3 109.5 .
C1T_1 O5T_1 C4T_1 105.8(5) .
O5T_1 C1T_1 C2T_1 111.7(6) .
O5T_1 C1T_1 H1TA_1 109.3 .
C2T_1 C1T_1 H1TA_1 109.3 .
O5T_1 C1T_1 H1TB_1 109.3 .
C2T_1 C1T_1 H1TB_1 109.3 .
H1TA_1 C1T_1 H1TB_1 108.0 .
C1T_1 C2T_1 C3T_1 104.5(6) .
C1T_1 C2T_1 H2TA_1 110.8 .
C3T_1 C2T_1 H2TA_1 110.8 .
C1T_1 C2T_1 H2TB_1 110.8 .
C3T_1 C2T_1 H2TB_1 110.8 .
H2TA_1 C2T_1 H2TB_1 108.9 .
C2T_1 C3T_1 C4T_1 104.4(6) .
C2T_1 C3T_1 H3TA_1 110.9 .
C4T_1 C3T_1 H3TA_1 110.9 .
C2T_1 C3T_1 H3TB_1 110.9 .
C4T_1 C3T_1 H3TB_1 110.9 .
H3TA_1 C3T_1 H3TB_1 108.9 .
O5T_1 C4T_1 C3T_1 107.0(5) .
O5T_1 C4T_1 H4TA_1 110.3 .
C3T_1 C4T_1 H4TA_1 110.3 .
O5T_1 C4T_1 H4TB_1 110.3 .
C3T_1 C4T_1 H4TB_1 110.3 .
H4TA_1 C4T_1 H4TB_1 108.6 .

loop_
_geom_bond_atom_site_label_1
_geom_bond_atom_site_label_2
_geom_bond_distance
_geom_bond_site_symmetry_2
Se1 Si1 2.2874(10) .
Se1 Si1 2.3045(10) 3_665
Se2 Si1 2.1510(10) .
Si1 C1 1.931(4) .
Si1 Se1 2.3046(10) 3_665
N1 C1 1.311(5) .
N1 C9 1.464(5) .
N1 C4 1.540(4) .
C1 C2 1.528(5) .
C2 C3A 1.516(8) .
C2 C5 1.521(6) .
C2 C6 1.527(6) .
C2 C3B 1.599(12) .
C4 C3B 1.410(13) .
C4 C8A 1.444(8) .
C4 C7B 1.469(12) .
C4 C3A 1.555(9) .
C4 C7A 1.615(8) .
C4 C8B 1.650(12) .
C5 H5A 0.9800 .
C5 H5B 0.9800 .
C5 H5C 0.9800 .
C6 H6A 0.9800 .
C6 H6B 0.9800 .
C6 H6C 0.9800 .
C9 C10 1.407(5) .
C9 C14 1.410(5) .
C10 C11 1.401(6) .
C10 C15 1.525(5) .
C11 C12 1.377(6) .
C11 H11 0.9500 .
C12 C13 1.384(6) .
C12 H12 0.9500 .
C13 C14 1.386(5) .
C13 H13 0.9500 .
C14 C18 1.522(5) .
C15 C16 1.527(5) .
C15 C17 1.528(6) .
C15 H15 1.0000 .
C16 H16A 0.9800 .
C16 H16B 0.9800 .
C16 H16C 0.9800 .
C17 H17A 0.9800 .
C17 H17B 0.9800 .
C17 H17C 0.9800 .
C18 C20 1.525(5) .
C18 C19 1.538(5) .
C18 H18 1.0000 .
C19 H19A 0.9800 .
C19 H19B 0.9800 .
C19 H19C 0.9800 .
C20 H20A 0.9800 .
C20 H20B 0.9800 .
C20 H20C 0.9800 .
C3A H3A 0.9900 .
C3A H3B 0.9900 .
C7A H7AA 0.9800 .
C7A H7AB 0.9800 .
C7A H7AC 0.9800 .
C8A H8A1 0.9800 .
C8A H8A2 0.9800 .
C8A H8A3 0.9800 .
C3B H3B1 0.9900 .
C3B H3B2 0.9900 .
C7B H7BA 0.9800 .
C7B H7BB 0.9800 .
C7B H7BC 0.9800 .
C8B H8B1 0.9800 .
C8B H8B2 0.9800 .
C8B H8B3 0.9800 .
O5T_1 C1T_1 1.395(8) .
O5T_1 C4T_1 1.411(7) .
C1T_1 C2T_1 1.453(8) .
C1T_1 H1TA_1 0.9900 .
C1T_1 H1TB_1 0.9900 .
C2T_1 C3T_1 1.478(9) .
C2T_1 H2TA_1 0.9900 .
C2T_1 H2TB_1 0.9900 .
C3T_1 C4T_1 1.503(8) .
C3T_1 H3TA_1 0.9900 .
C3T_1 H3TB_1 0.9900 .
C4T_1 H4TA_1 0.9900 .
C4T_1 H4TB_1 0.9900 .
